data_2009688
loop_
_publ_author_name
'Robinson, Paul D.'
'Meyers, Cal Y.'
'Kolb, Vera M.'

_publ_section_title
;
 Intermolecular hydrogen-bonded structure of (1<i>R</i>)-(+)-camphor
 semicarbazone
;
_journal_issue 5
_journal_name_full 'Acta Crystallographica Section C'
_journal_page_first 732
_journal_page_last 734
_journal_paper_doi 10.1107/S010827019301008X
_journal_volume 50
_journal_year 1994
_chemical_formula_moiety 'C11 H19 N3 O'
_chemical_formula_sum 'C11 H19 N3 O'
_chemical_formula_weight 209.29
_chemical_name_systematic
;
hydrazinecarboxamide, 1R-(+)-1,7,7-trimethylbicyclo[2.2.1]hept-2-ylene-
;
_space_group_IT_number 19
_symmetry_cell_setting orthorhombic
_symmetry_space_group_name_Hall 'P 2ac 2ab'
_symmetry_space_group_name_H-M 'P 21 21 21'
_cell_angle_alpha 90.0
_cell_angle_beta 90.0
_cell_angle_gamma 90.0
_cell_formula_units_Z 4
_cell_length_a 11.203(5)
_cell_length_b 14.206(3)
_cell_length_c 7.4100(10)
_cell_measurement_reflns_used 25
_cell_measurement_temperature 296
_cell_measurement_theta_max 17.3
_cell_measurement_theta_min 10.0
_cell_volume 1179.3(6)
_computing_cell_refinement 'MSC/AFC Diffractometer Control Software'
_computing_data_collection
;
MSC/AFC Diffractometer Control Software (Molecular Structure Corporation,
1988)
;
_computing_data_reduction
;
TEXSAN PROCESS (Molecular Structure Corporation, 1985)
;
_computing_molecular_graphics 'TEXSAN ORTEP (Johnson, 1965)'
_computing_publication_material 'TEXSAN FINISH'
_computing_structure_refinement 'TEXSAN LS'
_computing_structure_solution 'SHELXS86 (Sheldrick, 1985)'
_diffrn_ambient_temperature 296
_diffrn_measurement_device 'Rigaku AFC5S diffractometer'
_diffrn_measurement_method \w/2\q
_diffrn_radiation_monochromator graphite
_diffrn_radiation_source x-ray_tube
_diffrn_radiation_type MoK\a
_diffrn_radiation_wavelength 0.71069
_diffrn_reflns_limit_h_max 13
_diffrn_reflns_limit_h_min 0
_diffrn_reflns_limit_k_max 16
_diffrn_reflns_limit_k_min 0
_diffrn_reflns_limit_l_max 8
_diffrn_reflns_limit_l_min 0
_diffrn_reflns_number 1236
_diffrn_reflns_theta_max 25
_diffrn_reflns_theta_min 1.75
_diffrn_standards_decay_% -0.1
_diffrn_standards_interval_count 100
_diffrn_standards_number 3
_exptl_absorpt_correction_type none
_exptl_crystal_colour colorless
_exptl_crystal_density_diffrn 1.179
_exptl_crystal_description prism
_exptl_crystal_F_000 456
_exptl_crystal_size_max 0.38
_exptl_crystal_size_mid 0.26
_exptl_crystal_size_min 0.20
_refine_diff_density_max 0.12
_refine_diff_density_min -0.12
_refine_ls_abs_structure_details
;
The correct enantiomer was chosen on the basis of the known absolute
configuration of the 1R-(+)-camphor used.
;
_refine_ls_extinction_method none
_refine_ls_goodness_of_fit_obs 1.53
_refine_ls_hydrogen_treatment noref
_refine_ls_matrix_type full
_refine_ls_number_parameters 145
_refine_ls_number_reflns 801
_refine_ls_R_factor_obs 0.036
_refine_ls_shift/esd_max 0.001
_refine_ls_structure_factor_coef F
_refine_ls_weighting_details 'w = 4F~o~^2^/\s^2^(F~o~^2^)'
_refine_ls_weighting_scheme calc
_refine_ls_wR_factor_obs 0.042
_reflns_number_observed 801
_reflns_number_total 1236
_reflns_observed_criterion '[I > 3.0\s(I)]'
_cod_data_source_file cr1088.cif
_cod_data_source_block default
_cod_depositor_comments
;
The following automatic conversions were performed:

'_refine_ls_weighting_scheme' value 'w = 4F~o~^2^/\s^2^(F~o~^2^)' was
changed to 'calc'. New tag '_refine_ls_weighting_details' was
created. The value of the new tag was set to 'w =
4F~o~^2^/\s^2^(F~o~^2^)'.

Automatic conversion script
Id: cif_fix_values 3143 2015-03-26 13:38:13Z robertas 
;
_cod_original_cell_volume 1179.2(6)
_cod_database_code 2009688

loop_
_symmetry_equiv_pos_as_xyz
x,y,z
1/2-x,-y,1/2+z
1/2+x,1/2-y,-z
-x,1/2+y,1/2-z

loop_
_atom_site_aniso_label
_atom_site_aniso_U_11
_atom_site_aniso_U_22
_atom_site_aniso_U_33
_atom_site_aniso_U_12
_atom_site_aniso_U_13
_atom_site_aniso_U_23
O1 0.0420(10) 0.075(2) 0.0350(10) -0.0230(10) -0.0010(10) 0.0070(10)
N1 0.050(2) 0.090(3) 0.030(2) -0.035(2) -0.003(2) 0.008(2)
N2 0.042(2) 0.067(2) 0.027(2) -0.021(2) 0.0000(10) 0.001(2)
N3 0.0340(10) 0.050(2) 0.0350(10) -0.012(2) 0.001(2) -0.0030(10)
C1 0.041(2) 0.049(2) 0.032(2) -0.009(2) -0.002(2) 0.004(2)
C2 0.044(2) 0.056(2) 0.036(2) -0.017(2) 0.003(2) -0.001(2)
C3 0.076(3) 0.061(3) 0.077(3) -0.018(3) 0.008(3) 0.009(3)
C4 0.094(4) 0.112(5) 0.068(3) -0.029(4) -0.023(3) 0.047(3)
C5 0.066(3) 0.105(4) 0.030(2) -0.039(3) 0.005(2) 0.004(2)
C6 0.053(2) 0.084(3) 0.032(2) -0.025(2) 0.000(2) -0.002(2)
C7 0.033(2) 0.053(2) 0.029(2) -0.010(2) 0.000(2) 0.000(2)
C8 0.047(2) 0.076(3) 0.043(2) -0.016(2) 0.010(2) -0.004(2)
C9 0.062(3) 0.147(5) 0.064(3) -0.047(3) 0.022(3) -0.010(4)
C10 0.062(3) 0.108(4) 0.087(3) 0.005(3) 0.012(3) -0.028(3)
C11 0.061(2) 0.082(3) 0.046(2) -0.028(2) 0.002(2) -0.011(2)

loop_
_atom_site_label
_atom_site_fract_x
_atom_site_fract_y
_atom_site_fract_z
_atom_site_U_iso_or_equiv
_atom_site_thermal_displace_type
_atom_site_calc_flag
_atom_site_calc_attached_atom
_atom_site_refinement_flags
_atom_site_type_symbol
O1 0.2446(2) -0.0243(2) 1.1978(3) 0.0510(10) Uani ? ? . O
N1 0.3966(3) 0.0312(3) 1.3647(4) 0.0570(10) Uani ? ? . N
N2 0.4005(3) 0.0451(2) 1.0575(4) 0.0450(10) Uani ? ? . N
N3 0.4990(2) 0.1034(2) 1.0781(4) 0.0400(10) Uani ? ? . N
C1 0.3418(3) 0.0156(3) 1.2086(5) 0.0410(10) Uani ? ? . C
C2 0.6551(3) 0.1980(3) 0.9340(5) 0.0450(10) Uani ? ? . C
C3 0.6079(4) 0.2902(3) 0.8520(6) 0.0710(10) Uani ? ? . C
C4 0.5861(5) 0.2653(4) 0.6511(6) 0.091(2) Uani ? ? . C
C5 0.6188(4) 0.1620(4) 0.6419(5) 0.0670(10) Uani ? ? . C
C6 0.5207(3) 0.1095(3) 0.7398(5) 0.0560(10) Uani ? ? . C
C7 0.5485(3) 0.1328(2) 0.9341(4) 0.0380(10) Uani ? ? . C
C8 0.7254(3) 0.1553(3) 0.7731(5) 0.0550(10) Uani ? ? . C
C9 0.8338(4) 0.2136(4) 0.7150(6) 0.091(2) Uani ? ? . C
C10 0.7682(4) 0.0551(4) 0.8100(7) 0.086(2) Uani ? ? . C
C11 0.7170(4) 0.2108(3) 1.1121(5) 0.0630(10) Uani ? ? . C
H1a 0.457(3) 0.071(3) 1.366(6) 0.068 Uiso ? ? T H
H1b 0.354(3) 0.019(3) 1.465(5) 0.068 Uiso ? ? T H
H2 0.360(3) 0.038(3) 0.965(5) 0.054 Uiso ? ? T H
H3a 0.6653 0.3391 0.8630 0.085 Uiso calc C3 T H
H3b 0.5357 0.3090 0.9089 0.085 Uiso calc C3 T H
H4a 0.6359 0.3017 0.5742 0.110 Uiso calc C4 T H
H4b 0.5049 0.2748 0.6189 0.110 Uiso calc C4 T H
H5 0.6349 0.1395 0.5236 0.081 Uiso calc C5 T H
H6a 0.5252 0.0437 0.7182 0.068 Uiso calc C6 T H
H6b 0.4439 0.1319 0.7059 0.068 Uiso calc C6 T H
H9a 0.8832 0.1769 0.6381 0.109 Uiso calc C9 T H
H9b 0.8076 0.2681 0.6521 0.109 Uiso calc C9 T H
H9c 0.8779 0.2320 0.8186 0.109 Uiso calc C9 T H
H10a 0.8048 0.0304 0.7045 0.103 Uiso calc C10 T H
H10b 0.8244 0.0558 0.9060 0.103 Uiso calc C10 T H
H10c 0.7020 0.0169 0.8424 0.103 Uiso calc C10 T H
H11a 0.7769 0.2577 1.1008 0.075 Uiso calc C11 T H
H11b 0.7526 0.1530 1.1477 0.075 Uiso calc C11 T H
H11c 0.6605 0.2298 1.2006 0.075 Uiso calc C11 T H

loop_
_atom_type_symbol
_atom_type_scat_dispersion_real
_atom_type_scat_dispersion_imag
_atom_type_scat_source
C .002 .002 International_Tables_Vol_IV_Table_2.3.1
H 0 0 International_Tables_Vol_IV_Table_2.3.1
O .008 .006 International_Tables_Vol_IV_Table_2.3.1
N .004 .003 International_Tables_Vol_IV_Table_2.3.1

loop_
_geom_angle_atom_site_label_1
_geom_angle_atom_site_label_2
_geom_angle_atom_site_label_3
_geom_angle_site_symmetry_3
_geom_angle
_geom_angle_publ_flag
N3 N2 C1 . 118.5(3) yes
N2 N3 C7 . 116.8(3) yes
O1 C1 N1 . 122.9(3) yes
O1 C1 N2 . 121.0(3) yes
N1 C1 N2 . 116.1(3) yes
C3 C2 C7 . 104.5(3) yes
C3 C2 C8 . 101.8(3) yes
C3 C2 C11 . 113.8(3) yes
C7 C2 C8 . 99.3(3) yes
C7 C2 C11 . 116.0(3) yes
C8 C2 C11 . 119.2(3) yes
C2 C3 C4 . 103.8(4) yes
C3 C4 C5 . 103.1(4) yes
C4 C5 C6 . 106.3(4) yes
C4 C5 C8 . 102.6(4) yes
C6 C5 C8 . 103.3(3) yes
C5 C6 C7 . 101.5(3) yes
N3 C7 C2 . 123.1(3) yes
N3 C7 C6 . 129.5(3) yes
C2 C7 C6 . 107.3(3) yes
C2 C8 C5 . 93.8(3) yes
C2 C8 C9 . 114.1(4) yes
C2 C8 C10 . 112.7(3) yes
C5 C8 C9 . 113.8(3) yes
C5 C8 C10 . 114.4(4) yes
C9 C8 C10 . 107.8(4) yes
N2 H2 O1 2_554 177(4) no
N1 H1b O1 2_555 167(4) no

loop_
_geom_bond_atom_site_label_1
_geom_bond_atom_site_label_2
_geom_bond_site_symmetry_1
_geom_bond_site_symmetry_2
_geom_bond_distance
_geom_bond_publ_flag
O1 C1 . . 1.229(4) yes
N1 C1 . . 1.328(4) yes
N2 N3 . . 1.388(4) yes
N2 C1 . . 1.365(4) yes
N3 C7 . . 1.273(4) yes
C2 C3 . . 1.537(6) yes
C2 C7 . . 1.511(4) yes
C2 C8 . . 1.553(5) yes
C2 C11 . . 1.502(5) yes
C3 C4 . . 1.550(6) yes
C4 C5 . . 1.514(7) yes
C5 C6 . . 1.514(5) yes
C5 C8 . . 1.543(6) yes
C6 C7 . . 1.510(5) yes
C8 C9 . . 1.531(5) yes
C8 C10 . . 1.527(6) yes
N1 H1a . . 0.89(4) yes
N1 H1b . . 0.90(4) no
N2 H2 . . 0.83(4) no
H2 O1 . 2_554 2.31(4) no
N2 O1 . 2_554 3.137(4) no
H1b O1 . 2_555 2.05(4) no
N1 O1 . 2_555 2.933(4) no

loop_
_geom_torsion_atom_site_label_1
_geom_torsion_atom_site_label_2
_geom_torsion_atom_site_label_3
_geom_torsion_atom_site_label_4
_geom_torsion
O1 C1 N2 N3 169.2(3)
N1 C1 N2 N3 -11.7(5)
N2 N3 C7 C2 178.9(3)
N2 N3 C7 C6 -3.9(5)
N3 C7 C2 C3 -113.5(4)
N3 C7 C2 C8 141.6(3)
N3 C7 C2 C11 12.6(5)
N3 C7 C6 C5 -175.6(4)
C1 N2 N3 C7 -177.1(3)
C2 C3 C4 C5 1.8(5)
C2 C7 C6 C5 1.9(4)
C2 C8 C5 C4 55.6(4)
C2 C8 C5 C6 -54.8(4)
C3 C2 C7 C6 68.7(4)
C3 C2 C8 C5 -53.5(3)
C3 C2 C8 C9 64.7(4)
C3 C2 C8 C10 -172.0(3)
C3 C4 C5 C6 71.5(4)
C3 C4 C5 C8 -36.6(4)
C4 C3 C2 C7 -69.8(4)
C4 C3 C2 C8 33.2(4)
C4 C3 C2 C11 162.6(3)
C4 C5 C6 C7 -73.9(4)
C4 C5 C8 C9 -62.9(5)
C4 C5 C8 C10 172.6(4)
C5 C8 C2 C7 53.6(3)
C5 C8 C2 C11 -179.5(3)
C6 C5 C8 C9 -173.2(4)
C6 C5 C8 C10 62.3(5)
C6 C7 C2 C8 -36.1(4)
C6 C7 C2 C11 -165.1(4)
C7 C2 C8 C9 171.8(4)
C7 C2 C8 C10 -64.9(4)
C7 C6 C5 C8 33.8(4)
C9 C8 C2 C11 -61.3(5)
C10 C8 C2 C11 62.0(4)
